data_2229969
loop_
_publ_author_name
'Betz, Richard'
'McCleland, Cedric'
'Marchand, Harold'

_publ_section_title
;
 <i>N</i>-Benzylaniline
;
_journal_coeditor_code DS2106
_journal_issue 5
_journal_name_full 'Acta Crystallographica Section E'
_journal_page_first o1195
_journal_paper_doi 10.1107/S1600536811014553
_journal_volume 67
_journal_year 2011
_chemical_formula_iupac 'C13 H13 N'
_chemical_formula_moiety 'C13 H13 N'
_chemical_formula_sum 'C13 H13 N'
_chemical_formula_weight 183.24
_chemical_name_common
;
<i>N</i>-Benzylaniline
;
_chemical_name_systematic
;
<i>N</i>-Benzylaniline
;
_space_group_IT_number 14
_symmetry_cell_setting monoclinic
_symmetry_space_group_name_Hall '-P 2ybc'
_symmetry_space_group_name_H-M 'P 1 21/c 1'
_atom_sites_solution_hydrogens geom
_atom_sites_solution_primary direct
_atom_sites_solution_secondary difmap
_audit_creation_method SHELXL97
_cell_angle_alpha 90.00
_cell_angle_beta 103.3380(10)
_cell_angle_gamma 90.00
_cell_formula_units_Z 8
_cell_length_a 18.8185(6)
_cell_length_b 5.7911(2)
_cell_length_c 19.3911(7)
_cell_measurement_reflns_used 9996
_cell_measurement_temperature 200(2)
_cell_measurement_theta_max 28.32
_cell_measurement_theta_min 2.22
_cell_volume 2056.24(12)
_computing_cell_refinement 'SAINT (Bruker, 2010)'
_computing_data_collection 'APEX2 (Bruker, 2010)'
_computing_data_reduction 'SAINT (Bruker, 2010)'
_computing_molecular_graphics
;
ORTEP-3 (Farrugia, 1997) and Mercury (Macrae <i>et al.</i>,
2006)
;
_computing_publication_material
;
SHELXL97 (Sheldrick, 2008) and PLATON (Spek, 2009)
;
_computing_structure_refinement 'SHELXL97 (Sheldrick, 2008)'
_computing_structure_solution 'SHELXS97 (Sheldrick, 2008)'
_diffrn_ambient_temperature 200(2)
_diffrn_measured_fraction_theta_full 0.993
_diffrn_measured_fraction_theta_max 0.993
_diffrn_measurement_device_type 'Bruker APEXII CCD'
_diffrn_measurement_method '\f and \w'
_diffrn_radiation_monochromator graphite
_diffrn_radiation_source 'fine-focus sealed tube'
_diffrn_radiation_type MoK\a
_diffrn_radiation_wavelength 0.71073
_diffrn_reflns_av_R_equivalents 0.0380
_diffrn_reflns_av_sigmaI/netI 0.0213
_diffrn_reflns_limit_h_max 24
_diffrn_reflns_limit_h_min -24
_diffrn_reflns_limit_k_max 7
_diffrn_reflns_limit_k_min -7
_diffrn_reflns_limit_l_max 25
_diffrn_reflns_limit_l_min -24
_diffrn_reflns_number 18958
_diffrn_reflns_theta_full 27.99
_diffrn_reflns_theta_max 27.99
_diffrn_reflns_theta_min 1.11
_exptl_absorpt_coefficient_mu 0.069
_exptl_absorpt_correction_type none
_exptl_crystal_colour colourless
_exptl_crystal_density_diffrn 1.184
_exptl_crystal_density_method 'not measured'
_exptl_crystal_description block
_exptl_crystal_F_000 784
_exptl_crystal_size_max 0.596
_exptl_crystal_size_mid 0.325
_exptl_crystal_size_min 0.130
_refine_diff_density_max 0.169
_refine_diff_density_min -0.151
_refine_ls_extinction_method none
_refine_ls_goodness_of_fit_ref 1.037
_refine_ls_hydrogen_treatment mixed
_refine_ls_matrix_type full
_refine_ls_number_parameters 261
_refine_ls_number_reflns 4929
_refine_ls_number_restraints 0
_refine_ls_restrained_S_all 1.037
_refine_ls_R_factor_all 0.0540
_refine_ls_R_factor_gt 0.0440
_refine_ls_shift/su_max 0.000
_refine_ls_shift/su_mean 0.000
_refine_ls_structure_factor_coef Fsqd
_refine_ls_weighting_details 'calc w = 1/[\s^2^(Fo^2^)+(0.0511P)^2^+0.4031P] where P=(Fo^2^+2Fc^2^)/3'
_refine_ls_weighting_scheme calc
_refine_ls_wR_factor_gt 0.1096
_refine_ls_wR_factor_ref 0.1182
_reflns_number_gt 4088
_reflns_number_total 4929
_reflns_threshold_expression I>2\s(I)
_cod_data_source_file ds2106.cif
_cod_data_source_block I
_cod_original_sg_symbol_H-M 'P 21/c'
_cod_database_code 2229969
_cod_database_fobs_code 2229969

loop_
_symmetry_equiv_pos_as_xyz
'x, y, z'
'-x, y+1/2, -z+1/2'
'-x, -y, -z'
'x, -y-1/2, z-1/2'

loop_
_atom_site_type_symbol
_atom_site_label
_atom_site_fract_x
_atom_site_fract_y
_atom_site_fract_z
_atom_site_U_iso_or_equiv
_atom_site_adp_type
_atom_site_calc_flag
_atom_site_refinement_flags
_atom_site_occupancy
_atom_site_disorder_assembly
_atom_site_disorder_group
N N1 0.03311(6) 0.97897(19) 0.16847(6) 0.0493(2) Uani d . 1 . .
H H71 0.0550(9) 1.099(3) 0.1535(9) 0.070(5) Uiso d . 1 . .
N N2 0.46883(6) 0.44222(19) 0.15115(6) 0.0540(3) Uani d . 1 . .
H H72 0.4494(9) 0.561(3) 0.1275(9) 0.068(5) Uiso d . 1 . .
C C1 0.07935(7) 0.8108(2) 0.21148(6) 0.0479(3) Uani d . 1 . .
H H1A 0.0513 0.7377 0.2430 0.058 Uiso calc R 1 . .
H H1B 0.1209 0.8935 0.2421 0.058 Uiso calc R 1 . .
C C2 0.42036(7) 0.2780(2) 0.17124(7) 0.0503(3) Uani d . 1 . .
H H2A 0.3776 0.3629 0.1800 0.060 Uiso calc R 1 . .
H H2B 0.4458 0.2073 0.2167 0.060 Uiso calc R 1 . .
C C11 -0.03932(6) 0.94047(18) 0.13574(6) 0.0385(2) Uani d . 1 . .
C C12 -0.07788(7) 1.1118(2) 0.09194(7) 0.0493(3) Uani d . 1 . .
H H12 -0.0535 1.2488 0.0835 0.059 Uiso calc R 1 . .
C C13 -0.15091(7) 1.0841(2) 0.06090(7) 0.0560(3) Uani d . 1 . .
H H13 -0.1763 1.2029 0.0314 0.067 Uiso calc R 1 . .
C C14 -0.18771(7) 0.8866(2) 0.07191(7) 0.0529(3) Uani d . 1 . .
H H14 -0.2382 0.8690 0.0508 0.063 Uiso calc R 1 . .
C C15 -0.14974(7) 0.7155(2) 0.11411(7) 0.0501(3) Uani d . 1 . .
H H15 -0.1744 0.5781 0.1217 0.060 Uiso calc R 1 . .
C C16 -0.07616(6) 0.7395(2) 0.14580(6) 0.0436(3) Uani d . 1 . .
H H16 -0.0509 0.6186 0.1744 0.052 Uiso calc R 1 . .
C C21 0.10986(5) 0.62091(19) 0.17312(6) 0.0386(2) Uani d . 1 . .
C C22 0.15966(6) 0.4669(2) 0.21269(6) 0.0442(3) Uani d . 1 . .
H H22 0.1728 0.4813 0.2628 0.053 Uiso calc R 1 . .
C C23 0.19021(7) 0.2936(2) 0.18036(7) 0.0522(3) Uani d . 1 . .
H H23 0.2249 0.1917 0.2081 0.063 Uiso calc R 1 . .
C C24 0.17031(7) 0.2678(2) 0.10746(7) 0.0546(3) Uani d . 1 . .
H H24 0.1910 0.1478 0.0850 0.066 Uiso calc R 1 . .
C C25 0.12036(7) 0.4171(2) 0.06781(7) 0.0536(3) Uani d . 1 . .
H H25 0.1062 0.3987 0.0178 0.064 Uiso calc R 1 . .
C C26 0.09050(6) 0.5938(2) 0.09998(6) 0.0464(3) Uani d . 1 . .
H H26 0.0566 0.6972 0.0719 0.056 Uiso calc R 1 . .
C C31 0.54218(6) 0.40591(19) 0.15682(6) 0.0412(2) Uani d . 1 . .
C C32 0.57707(6) 0.2029(2) 0.18503(6) 0.0431(3) Uani d . 1 . .
H H32 0.5496 0.0818 0.1994 0.052 Uiso calc R 1 . .
C C33 0.65154(7) 0.1774(2) 0.19213(6) 0.0489(3) Uani d . 1 . .
H H33 0.6747 0.0386 0.2116 0.059 Uiso calc R 1 . .
C C34 0.69271(7) 0.3490(2) 0.17147(7) 0.0545(3) Uani d . 1 . .
H H34 0.7438 0.3300 0.1766 0.065 Uiso calc R 1 . .
C C35 0.65833(8) 0.5495(2) 0.14311(8) 0.0568(3) Uani d . 1 . .
H H35 0.6861 0.6695 0.1287 0.068 Uiso calc R 1 . .
C C36 0.58427(7) 0.5778(2) 0.13539(7) 0.0508(3) Uani d . 1 . .
H H36 0.5616 0.7163 0.1152 0.061 Uiso calc R 1 . .
C C41 0.39244(6) 0.0851(2) 0.11933(6) 0.0414(2) Uani d . 1 . .
C C42 0.34291(6) -0.0710(2) 0.13551(7) 0.0495(3) Uani d . 1 . .
H H42 0.3284 -0.0566 0.1791 0.059 Uiso calc R 1 . .
C C43 0.31429(7) -0.2472(3) 0.08936(8) 0.0606(4) Uani d . 1 . .
H H43 0.2796 -0.3509 0.1008 0.073 Uiso calc R 1 . .
C C44 0.33613(8) -0.2722(3) 0.02670(8) 0.0645(4) Uani d . 1 . .
H H44 0.3169 -0.3940 -0.0050 0.077 Uiso calc R 1 . .
C C45 0.38576(7) -0.1206(3) 0.01009(7) 0.0620(4) Uani d . 1 . .
H H45 0.4011 -0.1385 -0.0330 0.074 Uiso calc R 1 . .
C C46 0.41358(7) 0.0583(2) 0.05581(6) 0.0506(3) Uani d . 1 . .
H H46 0.4474 0.1635 0.0436 0.061 Uiso calc R 1 . .

loop_
_atom_site_aniso_label
_atom_site_aniso_U_11
_atom_site_aniso_U_22
_atom_site_aniso_U_33
_atom_site_aniso_U_12
_atom_site_aniso_U_13
_atom_site_aniso_U_23
N1 0.0465(5) 0.0416(5) 0.0569(6) -0.0028(4) 0.0063(5) 0.0007(5)
N2 0.0498(6) 0.0445(6) 0.0672(7) 0.0091(5) 0.0125(5) 0.0067(5)
C1 0.0479(6) 0.0532(7) 0.0393(6) 0.0025(5) 0.0030(5) -0.0033(5)
C2 0.0487(6) 0.0567(7) 0.0475(6) 0.0072(5) 0.0154(5) -0.0017(5)
C11 0.0435(5) 0.0363(5) 0.0368(5) 0.0012(4) 0.0117(4) -0.0048(4)
C12 0.0557(7) 0.0366(6) 0.0536(7) -0.0013(5) 0.0086(5) 0.0023(5)
C13 0.0558(7) 0.0511(7) 0.0559(7) 0.0079(6) 0.0020(6) 0.0040(6)
C14 0.0422(6) 0.0648(8) 0.0511(7) -0.0004(6) 0.0096(5) -0.0066(6)
C15 0.0502(6) 0.0515(7) 0.0535(7) -0.0084(5) 0.0223(5) -0.0027(6)
C16 0.0492(6) 0.0408(6) 0.0438(6) 0.0015(5) 0.0168(5) 0.0043(5)
C21 0.0346(5) 0.0438(6) 0.0367(5) -0.0047(4) 0.0071(4) 0.0022(4)
C22 0.0397(5) 0.0501(6) 0.0399(5) -0.0035(5) 0.0028(4) 0.0052(5)
C23 0.0435(6) 0.0506(7) 0.0597(7) 0.0057(5) 0.0062(5) 0.0080(6)
C24 0.0498(7) 0.0556(7) 0.0614(8) 0.0044(6) 0.0190(6) -0.0047(6)
C25 0.0536(7) 0.0687(8) 0.0400(6) 0.0030(6) 0.0143(5) -0.0040(6)
C26 0.0459(6) 0.0560(7) 0.0363(5) 0.0054(5) 0.0074(5) 0.0049(5)
C31 0.0474(6) 0.0377(5) 0.0370(5) 0.0026(4) 0.0070(4) -0.0055(4)
C32 0.0479(6) 0.0394(6) 0.0401(5) -0.0001(5) 0.0061(5) 0.0004(5)
C33 0.0486(6) 0.0484(7) 0.0452(6) 0.0062(5) 0.0017(5) -0.0018(5)
C34 0.0458(6) 0.0604(8) 0.0560(7) -0.0031(6) 0.0092(5) -0.0094(6)
C35 0.0614(8) 0.0492(7) 0.0636(8) -0.0109(6) 0.0222(6) -0.0061(6)
C36 0.0644(8) 0.0354(6) 0.0535(7) 0.0016(5) 0.0154(6) -0.0007(5)
C41 0.0346(5) 0.0499(6) 0.0393(5) 0.0108(4) 0.0078(4) 0.0067(5)
C42 0.0399(6) 0.0585(7) 0.0512(6) 0.0106(5) 0.0130(5) 0.0139(6)
C43 0.0415(6) 0.0577(8) 0.0776(9) 0.0008(6) 0.0037(6) 0.0134(7)
C44 0.0528(7) 0.0674(9) 0.0631(8) 0.0030(7) -0.0074(6) -0.0091(7)
C45 0.0552(7) 0.0858(10) 0.0419(6) 0.0070(7) 0.0047(6) -0.0080(7)
C46 0.0442(6) 0.0679(8) 0.0403(6) 0.0015(6) 0.0112(5) 0.0028(6)

loop_
_atom_type_symbol
_atom_type_description
_atom_type_scat_dispersion_real
_atom_type_scat_dispersion_imag
_atom_type_scat_source
C C 0.0033 0.0016 'International Tables Vol C Tables 4.2.6.8 and 6.1.1.4'
H H 0.0000 0.0000 'International Tables Vol C Tables 4.2.6.8 and 6.1.1.4'
N N 0.0061 0.0033 'International Tables Vol C Tables 4.2.6.8 and 6.1.1.4'

loop_
_geom_angle_atom_site_label_1
_geom_angle_atom_site_label_2
_geom_angle_atom_site_label_3
_geom_angle_site_symmetry_1
_geom_angle_site_symmetry_3
_geom_angle
_geom_angle_publ_flag
C11 N1 C1 . . 123.90(10) ?
C11 N1 H71 . . 117.2(10) ?
C1 N1 H71 . . 117.0(10) ?
C31 N2 C2 . . 124.54(11) ?
C31 N2 H72 . . 117.4(11) ?
C2 N2 H72 . . 117.1(11) ?
N1 C1 C21 . . 117.05(10) ?
N1 C1 H1A . . 108.0 ?
C21 C1 H1A . . 108.0 ?
N1 C1 H1B . . 108.0 ?
C21 C1 H1B . . 108.0 ?
H1A C1 H1B . . 107.3 ?
N2 C2 C41 . . 117.01(10) ?
N2 C2 H2A . . 108.0 ?
C41 C2 H2A . . 108.0 ?
N2 C2 H2B . . 108.0 ?
C41 C2 H2B . . 108.0 ?
H2A C2 H2B . . 107.3 ?
N1 C11 C16 . . 122.75(10) ?
N1 C11 C12 . . 118.95(10) ?
C16 C11 C12 . . 118.29(11) ?
C13 C12 C11 . . 120.67(11) ?
C13 C12 H12 . . 119.7 ?
C11 C12 H12 . . 119.7 ?
C12 C13 C14 . . 120.99(12) ?
C12 C13 H13 . . 119.5 ?
C14 C13 H13 . . 119.5 ?
C15 C14 C13 . . 118.63(12) ?
C15 C14 H14 . . 120.7 ?
C13 C14 H14 . . 120.7 ?
C14 C15 C16 . . 121.34(11) ?
C14 C15 H15 . . 119.3 ?
C16 C15 H15 . . 119.3 ?
C15 C16 C11 . . 120.05(11) ?
C15 C16 H16 . . 120.0 ?
C11 C16 H16 . . 120.0 ?
C26 C21 C22 . . 118.41(11) ?
C26 C21 C1 . . 122.95(10) ?
C22 C21 C1 . . 118.63(10) ?
C23 C22 C21 . . 121.03(11) ?
C23 C22 H22 . . 119.5 ?
C21 C22 H22 . . 119.5 ?
C22 C23 C24 . . 120.03(11) ?
C22 C23 H23 . . 120.0 ?
C24 C23 H23 . . 120.0 ?
C25 C24 C23 . . 119.49(12) ?
C25 C24 H24 . . 120.3 ?
C23 C24 H24 . . 120.3 ?
C24 C25 C26 . . 120.64(11) ?
C24 C25 H25 . . 119.7 ?
C26 C25 H25 . . 119.7 ?
C25 C26 C21 . . 120.37(11) ?
C25 C26 H26 . . 119.8 ?
C21 C26 H26 . . 119.8 ?
N2 C31 C36 . . 119.72(11) ?
N2 C31 C32 . . 122.21(11) ?
C36 C31 C32 . . 118.05(11) ?
C33 C32 C31 . . 120.21(11) ?
C33 C32 H32 . . 119.9 ?
C31 C32 H32 . . 119.9 ?
C34 C33 C32 . . 121.28(12) ?
C34 C33 H33 . . 119.4 ?
C32 C33 H33 . . 119.4 ?
C33 C34 C35 . . 118.71(12) ?
C33 C34 H34 . . 120.6 ?
C35 C34 H34 . . 120.6 ?
C36 C35 C34 . . 120.88(12) ?
C36 C35 H35 . . 119.6 ?
C34 C35 H35 . . 119.6 ?
C35 C36 C31 . . 120.86(12) ?
C35 C36 H36 . . 119.6 ?
C31 C36 H36 . . 119.6 ?
C42 C41 C46 . . 118.27(12) ?
C42 C41 C2 . . 118.63(10) ?
C46 C41 C2 . . 123.09(11) ?
C43 C42 C41 . . 121.15(12) ?
C43 C42 H42 . . 119.4 ?
C41 C42 H42 . . 119.4 ?
C44 C43 C42 . . 119.85(13) ?
C44 C43 H43 . . 120.1 ?
C42 C43 H43 . . 120.1 ?
C45 C44 C43 . . 119.83(14) ?
C45 C44 H44 . . 120.1 ?
C43 C44 H44 . . 120.1 ?
C44 C45 C46 . . 120.34(13) ?
C44 C45 H45 . . 119.8 ?
C46 C45 H45 . . 119.8 ?
C45 C46 C41 . . 120.55(12) ?
C45 C46 H46 . . 119.7 ?
C41 C46 H46 . . 119.7 ?

loop_
_geom_bond_atom_site_label_1
_geom_bond_atom_site_label_2
_geom_bond_site_symmetry_2
_geom_bond_distance
_geom_bond_publ_flag
N1 C11 . 1.3823(14) ?
N1 C1 . 1.4375(15) ?
N1 H71 . 0.889(17) ?
N2 C31 . 1.3753(15) ?
N2 C2 . 1.4327(17) ?
N2 H72 . 0.858(17) ?
C1 C21 . 1.5131(16) ?
C1 H1A . 0.9900 ?
C1 H1B . 0.9900 ?
C2 C41 . 1.5141(17) ?
C2 H2A . 0.9900 ?
C2 H2B . 0.9900 ?
C11 C16 . 1.3915(15) ?
C11 C12 . 1.3955(16) ?
C12 C13 . 1.3766(18) ?
C12 H12 . 0.9500 ?
C13 C14 . 1.3792(19) ?
C13 H13 . 0.9500 ?
C14 C15 . 1.3757(19) ?
C14 H14 . 0.9500 ?
C15 C16 . 1.3863(17) ?
C15 H15 . 0.9500 ?
C16 H16 . 0.9500 ?
C21 C26 . 1.3894(15) ?
C21 C22 . 1.3895(15) ?
C22 C23 . 1.3774(18) ?
C22 H22 . 0.9500 ?
C23 C24 . 1.3844(19) ?
C23 H23 . 0.9500 ?
C24 C25 . 1.3743(18) ?
C24 H24 . 0.9500 ?
C25 C26 . 1.3837(18) ?
C25 H25 . 0.9500 ?
C26 H26 . 0.9500 ?
C31 C36 . 1.3940(17) ?
C31 C32 . 1.3953(15) ?
C32 C33 . 1.3840(16) ?
C32 H32 . 0.9500 ?
C33 C34 . 1.3755(19) ?
C33 H33 . 0.9500 ?
C34 C35 . 1.380(2) ?
C34 H34 . 0.9500 ?
C35 C36 . 1.3768(19) ?
C35 H35 . 0.9500 ?
C36 H36 . 0.9500 ?
C41 C42 . 1.3853(17) ?
C41 C46 . 1.3877(16) ?
C42 C43 . 1.382(2) ?
C42 H42 . 0.9500 ?
C43 C44 . 1.377(2) ?
C43 H43 . 0.9500 ?
C44 C45 . 1.373(2) ?
C44 H44 . 0.9500 ?
C45 C46 . 1.3852(19) ?
C45 H45 . 0.9500 ?
C46 H46 . 0.9500 ?

loop_
_geom_hbond_atom_site_label_D
_geom_hbond_atom_site_label_H
_geom_hbond_atom_site_label_A
_geom_hbond_site_symmetry_A
_geom_hbond_distance_DH
_geom_hbond_distance_HA
_geom_hbond_distance_DA
_geom_hbond_angle_DHA
N1 H71 <i>Cg</i>1 1_565 0.889(17) 2.608(17) 3.4782(12) 166.0(14)
N2 H72 <i>Cg</i>2 1_565 0.858(17) 2.625(17) 3.4642(13) 165.5(15)

loop_
_geom_torsion_atom_site_label_1
_geom_torsion_atom_site_label_2
_geom_torsion_atom_site_label_3
_geom_torsion_atom_site_label_4
_geom_torsion_site_symmetry_1
_geom_torsion_site_symmetry_2
_geom_torsion_site_symmetry_3
_geom_torsion_site_symmetry_4
_geom_torsion
_geom_torsion_publ_flag
C11 N1 C1 C21 . . . . 78.24(15) ?
C31 N2 C2 C41 . . . . -79.87(15) ?
C1 N1 C11 C16 . . . . 5.02(17) ?
C1 N1 C11 C12 . . . . -176.44(11) ?
N1 C11 C12 C13 . . . . -177.14(12) ?
C16 C11 C12 C13 . . . . 1.47(18) ?
C11 C12 C13 C14 . . . . -0.3(2) ?
C12 C13 C14 C15 . . . . -0.7(2) ?
C13 C14 C15 C16 . . . . 0.59(19) ?
C14 C15 C16 C11 . . . . 0.56(18) ?
N1 C11 C16 C15 . . . . 176.99(11) ?
C12 C11 C16 C15 . . . . -1.57(16) ?
N1 C1 C21 C26 . . . . -5.22(17) ?
N1 C1 C21 C22 . . . . 174.60(10) ?
C26 C21 C22 C23 . . . . 1.09(17) ?
C1 C21 C22 C23 . . . . -178.73(11) ?
C21 C22 C23 C24 . . . . -1.32(18) ?
C22 C23 C24 C25 . . . . 0.4(2) ?
C23 C24 C25 C26 . . . . 0.7(2) ?
C24 C25 C26 C21 . . . . -0.9(2) ?
C22 C21 C26 C25 . . . . 0.04(17) ?
C1 C21 C26 C25 . . . . 179.85(11) ?
C2 N2 C31 C36 . . . . 179.76(11) ?
C2 N2 C31 C32 . . . . -1.69(18) ?
N2 C31 C32 C33 . . . . -177.61(11) ?
C36 C31 C32 C33 . . . . 0.96(16) ?
C31 C32 C33 C34 . . . . -0.32(18) ?
C32 C33 C34 C35 . . . . -0.12(19) ?
C33 C34 C35 C36 . . . . -0.1(2) ?
C34 C35 C36 C31 . . . . 0.8(2) ?
N2 C31 C36 C35 . . . . 177.41(12) ?
C32 C31 C36 C35 . . . . -1.20(17) ?
N2 C2 C41 C42 . . . . -177.15(10) ?
N2 C2 C41 C46 . . . . 2.21(17) ?
C46 C41 C42 C43 . . . . -0.91(17) ?
C2 C41 C42 C43 . . . . 178.48(11) ?
C41 C42 C43 C44 . . . . 1.26(18) ?
C42 C43 C44 C45 . . . . -0.6(2) ?
C43 C44 C45 C46 . . . . -0.5(2) ?
C44 C45 C46 C41 . . . . 0.8(2) ?
C42 C41 C46 C45 . . . . -0.13(17) ?
C2 C41 C46 C45 . . . . -179.48(11) ?
